data_1543903
loop_
_publ_author_name
'Santos de Barros, Leonardo'
'Ramalho Freitas, Maria Clara'
'Rangel Campos, Vin\'icius'
'Assis da Silva, Francisco'
'Netto-Ferreira, Jos\'e Carlos'
'Cesarin-Sobrinho, Dar\'i'

_publ_section_title
;
 (<i>E</i>)-3-(2,5-Difluorophenyl)-1-phenylprop-2-en-1-one
;
_journal_coeditor_code SU4068
_journal_issue 8
_journal_name_full IUCrData
_journal_page_first x161295
_journal_paper_doi 10.1107/S2414314616012955
_journal_volume 1
_journal_year 2016
_chemical_formula_iupac 'C15 H10 F2 O'
_chemical_formula_sum 'C15 H10 F2 O'
_chemical_formula_weight 244.23
_chemical_name_systematic
;
(<i>E</i>)-3-(2,5-Difluorophenyl)-1-phenylprop-2-en-1-one
;
_space_group_IT_number 14
_symmetry_cell_setting monoclinic
_symmetry_space_group_name_Hall '-P 2ybc'
_symmetry_space_group_name_H-M 'P 1 21/c 1'
_atom_sites_solution_hydrogens geom
_audit_creation_method 'WinGX routine CIF_UPDATE'
_cell_angle_alpha 90
_cell_angle_beta 94.757(4)
_cell_angle_gamma 90
_cell_formula_units_Z 4
_cell_length_a 4.2926(4)
_cell_length_b 17.7983(13)
_cell_length_c 14.8522(13)
_cell_measurement_reflns_used 3798
_cell_measurement_temperature 150(2)
_cell_measurement_theta_max 26.42
_cell_measurement_theta_min 2.67
_cell_volume 1130.81(17)
_computing_cell_refinement
;
APEX3 (Bruker, 2015)
;
_computing_data_collection
;
SAINT (Bruker, 2015)
;
_computing_data_reduction
;
SAINT (Bruker, 2015)
;
_computing_molecular_graphics
;
SHELXTL (Sheldrick, 2008) and Mercury (Macrae <i>et al.</i>,
2008)
;
_computing_publication_material
;
WinGX (Farrugia, 2012), SHELXL2014 (Sheldrick, 2015) and PLATON
(Spek, 2009)
;
_computing_structure_refinement
;
SHELXL2014 (Sheldrick, 2015)
;
_computing_structure_solution
;
SHELXS97 (Sheldrick, 2008)
;
_diffrn_ambient_temperature 150(2)
_diffrn_measured_fraction_theta_full 0.996
_diffrn_measured_fraction_theta_max 0.994
_diffrn_measurement_device 'Bruker D8 Venture'
_diffrn_measurement_method '\f and \w scans'
_diffrn_radiation_monochromator 'Quazar multilayer mirror'
_diffrn_radiation_type MoK\a
_diffrn_radiation_wavelength 0.71073
_diffrn_reflns_av_R_equivalents 0.0524
_diffrn_reflns_limit_h_max 5
_diffrn_reflns_limit_h_min -5
_diffrn_reflns_limit_k_max 22
_diffrn_reflns_limit_k_min -21
_diffrn_reflns_limit_l_max 18
_diffrn_reflns_limit_l_min -18
_diffrn_reflns_number 5621
_diffrn_reflns_theta_full 26
_diffrn_reflns_theta_max 26.428
_diffrn_reflns_theta_min 2.289
_exptl_absorpt_coefficient_mu 0.111
_exptl_absorpt_correction_type none
_exptl_crystal_colour colorless
_exptl_crystal_density_diffrn 1.435
_exptl_crystal_description Orthombic
_exptl_crystal_F_000 504
_exptl_crystal_size_max 0.309
_exptl_crystal_size_mid 0.225
_exptl_crystal_size_min 0.156
_refine_diff_density_max 0.317
_refine_diff_density_min -0.235
_refine_ls_extinction_method none
_refine_ls_goodness_of_fit_ref 1.066
_refine_ls_hydrogen_treatment constr
_refine_ls_matrix_type full
_refine_ls_number_parameters 163
_refine_ls_number_reflns 2322
_refine_ls_number_restraints 0
_refine_ls_restrained_S_all 1.066
_refine_ls_R_factor_all 0.0677
_refine_ls_R_factor_gt 0.048
_refine_ls_shift/su_max 0
_refine_ls_shift/su_mean 0
_refine_ls_structure_factor_coef Fsqd
_refine_ls_weighting_details 'w=1/[\s^2^(Fo^2^)+(0.0443P)^2^+0.2900P] where P=(Fo^2^+2Fc^2^)/3'
_refine_ls_weighting_scheme calc
_refine_ls_wR_factor_gt 0.1224
_refine_ls_wR_factor_ref 0.1361
_reflns_number_gt 1740
_reflns_number_total 2322
_reflns_threshold_expression 'I > 2\s(I)'
_cod_data_source_file su4068sup1.cif
_cod_data_source_block I
_cod_original_sg_symbol_H-M 'P 21/c'
_cod_database_code 1543903

loop_
_symmetry_equiv_pos_as_xyz
'x, y, z'
'-x, y+1/2, -z+1/2'
'-x, -y, -z'
'x, -y-1/2, z-1/2'

loop_
_atom_site_type_symbol
_atom_site_label
_atom_site_fract_x
_atom_site_fract_y
_atom_site_fract_z
_atom_site_U_iso_or_equiv
_atom_site_adp_type
_atom_site_calc_flag
_atom_site_occupancy
F F2 0.0822(3) 0.50588(6) 0.19482(7) 0.0330(3) Uani d 1
F F1 0.9771(3) 0.60432(6) 0.44588(7) 0.0351(3) Uani d 1
O O1 0.0788(4) 0.25342(7) 0.32124(9) 0.0367(4) Uani d 1
C C1 0.6528(4) 0.50652(10) 0.38831(11) 0.0229(4) Uani d 1
H H1 0.739 0.4748 0.4354 0.027 Uiso calc 1
C C5 0.3075(4) 0.52985(10) 0.25802(11) 0.0234(4) Uani d 1
C C6 0.4238(4) 0.47913(10) 0.32404(11) 0.0215(4) Uani d 1
C C10 0.3791(4) 0.21865(10) 0.45575(11) 0.0230(4) Uani d 1
C C2 0.7518(4) 0.57955(10) 0.38272(12) 0.0244(4) Uani d 1
C C9 0.2765(5) 0.27205(10) 0.38094(12) 0.0254(4) Uani d 1
C C3 0.6369(5) 0.62892(10) 0.31648(12) 0.0267(4) Uani d 1
H H3 0.7128 0.679 0.3146 0.032 Uiso calc 1
C C7 0.3066(4) 0.40188(10) 0.32591(11) 0.0241(4) Uani d 1
H H7 0.1368 0.3892 0.2835 0.029 Uiso calc 1
C C4 0.4083(4) 0.60333(10) 0.25306(12) 0.0269(4) Uani d 1
H H4 0.3216 0.6357 0.2067 0.032 Uiso calc 1
C C8 0.4166(5) 0.34818(10) 0.38147(12) 0.0269(4) Uani d 1
H H8 0.5912 0.3588 0.4231 0.032 Uiso calc 1
C C15 0.2643(5) 0.14540(11) 0.45084(13) 0.0309(5) Uani d 1
H H15 0.1283 0.1304 0.4003 0.037 Uiso calc 1
C C13 0.5437(5) 0.11552(11) 0.59271(13) 0.0330(5) Uani d 1
H H13 0.601 0.0802 0.6392 0.04 Uiso calc 1
C C11 0.5791(5) 0.23899(11) 0.53030(12) 0.0300(5) Uani d 1
H H11 0.6629 0.2884 0.5342 0.036 Uiso calc 1
C C14 0.3461(5) 0.09438(11) 0.51866(14) 0.0360(5) Uani d 1
H H14 0.2666 0.0446 0.5145 0.043 Uiso calc 1
C C12 0.6573(5) 0.18811(12) 0.59882(13) 0.0362(5) Uani d 1
H H12 0.7893 0.2031 0.6502 0.043 Uiso calc 1

loop_
_atom_site_aniso_label
_atom_site_aniso_U_11
_atom_site_aniso_U_22
_atom_site_aniso_U_33
_atom_site_aniso_U_12
_atom_site_aniso_U_13
_atom_site_aniso_U_23
F2 0.0354(7) 0.0304(6) 0.0309(6) 0.0010(5) -0.0107(5) 0.0019(4)
F1 0.0362(7) 0.0324(6) 0.0351(6) -0.0080(5) -0.0070(5) 0.0000(5)
O1 0.0482(10) 0.0251(7) 0.0343(7) -0.0044(7) -0.0123(7) -0.0008(6)
C1 0.0244(9) 0.0224(9) 0.0217(9) 0.0036(8) 0.0018(7) 0.0033(7)
C5 0.0218(10) 0.0251(9) 0.0229(9) 0.0033(8) -0.0006(7) -0.0012(7)
C6 0.0223(9) 0.0198(9) 0.0228(9) 0.0028(7) 0.0041(7) 0.0003(7)
C10 0.0247(10) 0.0187(9) 0.0261(9) 0.0022(7) 0.0050(7) -0.0007(7)
C2 0.0210(9) 0.0266(9) 0.0253(9) -0.0011(7) 0.0005(7) -0.0016(7)
C9 0.0300(10) 0.0207(9) 0.0254(9) 0.0012(8) 0.0012(8) -0.0031(7)
C3 0.0283(10) 0.0210(9) 0.0317(10) -0.0009(8) 0.0079(8) 0.0024(7)
C7 0.0259(10) 0.0229(9) 0.0233(9) 0.0013(8) 0.0006(7) -0.0022(7)
C4 0.0287(10) 0.0243(9) 0.0279(9) 0.0043(8) 0.0033(8) 0.0078(7)
C8 0.0279(10) 0.0236(9) 0.0284(10) -0.0007(8) -0.0022(8) 0.0009(7)
C15 0.0334(11) 0.0238(10) 0.0346(10) -0.0041(8) -0.0017(8) -0.0011(8)
C13 0.0355(12) 0.0285(10) 0.0356(11) 0.0057(9) 0.0055(9) 0.0113(8)
C11 0.0387(12) 0.0205(9) 0.0304(10) -0.0025(8) -0.0007(9) 0.0003(7)
C14 0.0416(13) 0.0214(9) 0.0455(12) -0.0014(9) 0.0059(10) 0.0050(8)
C12 0.0438(13) 0.0325(11) 0.0310(10) -0.0018(10) -0.0056(9) 0.0037(8)

loop_
_atom_type_symbol
_atom_type_description
_atom_type_scat_dispersion_real
_atom_type_scat_dispersion_imag
_atom_type_scat_source
C C 0.0033 0.0016 'International Tables Vol C Tables 4.2.6.8 and 6.1.1.4'
H H 0 0 'International Tables Vol C Tables 4.2.6.8 and 6.1.1.4'
O O 0.0106 0.006 'International Tables Vol C Tables 4.2.6.8 and 6.1.1.4'
F F 0.0171 0.0103 'International Tables Vol C Tables 4.2.6.8 and 6.1.1.4'

loop_
_geom_angle_atom_site_label_1
_geom_angle_atom_site_label_2
_geom_angle_atom_site_label_3
_geom_angle
C2 C1 C6 119.48(16)
C2 C1 H1 120.3
C6 C1 H1 120.3
F2 C5 C4 117.93(15)
F2 C5 C6 118.38(16)
C4 C5 C6 123.69(17)
C5 C6 C1 116.38(16)
C5 C6 C7 121.15(16)
C1 C6 C7 122.46(16)
C11 C10 C15 118.51(17)
C11 C10 C9 123.26(16)
C15 C10 C9 118.23(16)
F1 C2 C1 118.05(16)
F1 C2 C3 118.42(16)
C1 C2 C3 123.53(17)
O1 C9 C8 120.61(17)
O1 C9 C10 120.63(16)
C8 C9 C10 118.75(16)
C2 C3 C4 117.93(17)
C2 C3 H3 121
C4 C3 H3 121
C8 C7 C6 125.74(17)
C8 C7 H7 117.1
C6 C7 H7 117.1
C3 C4 C5 118.97(16)
C3 C4 H4 120.5
C5 C4 H4 120.5
C7 C8 C9 122.22(18)
C7 C8 H8 118.9
C9 C8 H8 118.9
C14 C15 C10 120.66(18)
C14 C15 H15 119.7
C10 C15 H15 119.7
C12 C13 C14 119.74(18)
C12 C13 H13 120.1
C14 C13 H13 120.1
C12 C11 C10 120.75(18)
C12 C11 H11 119.6
C10 C11 H11 119.6
C15 C14 C13 120.22(18)
C15 C14 H14 119.9
C13 C14 H14 119.9
C13 C12 C11 120.10(19)
C13 C12 H12 120
C11 C12 H12 120

loop_
_geom_bond_atom_site_label_1
_geom_bond_atom_site_label_2
_geom_bond_distance
F2 C5 1.359(2)
F1 C2 1.364(2)
O1 C9 1.221(2)
C1 C2 1.372(2)
C1 C6 1.400(2)
C1 H1 0.95
C5 C4 1.381(3)
C5 C6 1.394(2)
C6 C7 1.465(2)
C10 C11 1.391(3)
C10 C15 1.394(3)
C10 C9 1.500(2)
C2 C3 1.379(3)
C9 C8 1.482(3)
C3 C4 1.380(3)
C3 H3 0.95
C7 C8 1.324(3)
C7 H7 0.95
C4 H4 0.95
C8 H8 0.95
C15 C14 1.380(3)
C15 H15 0.95
C13 C12 1.381(3)
C13 C14 1.384(3)
C13 H13 0.95
C11 C12 1.383(3)
C11 H11 0.95
C14 H14 0.95
C12 H12 0.95

loop_
_geom_hbond_atom_site_label_D
_geom_hbond_atom_site_label_H
_geom_hbond_atom_site_label_A
_geom_hbond_site_symmetry_A
_geom_hbond_distance_DH
_geom_hbond_distance_HA
_geom_hbond_distance_DA
_geom_hbond_angle_DHA
_geom_hbond_publ_flag
C1 H1 F1 3_766 0.95 2.49 3.440(2) 174 yes
C11 H11 F1 3_766 0.95 2.46 3.379(2) 163 yes

loop_
_geom_torsion_atom_site_label_1
_geom_torsion_atom_site_label_2
_geom_torsion_atom_site_label_3
_geom_torsion_atom_site_label_4
_geom_torsion
F2 C5 C6 C1 -179.29(15)
C4 C5 C6 C1 0.7(3)
F2 C5 C6 C7 -0.2(3)
C4 C5 C6 C7 179.81(16)
C2 C1 C6 C5 -0.8(2)
C2 C1 C6 C7 -179.88(16)
C6 C1 C2 F1 -179.43(15)
C6 C1 C2 C3 0.2(3)
C11 C10 C9 O1 -173.28(18)
C15 C10 C9 O1 5.7(3)
C11 C10 C9 C8 5.9(3)
C15 C10 C9 C8 -175.08(17)
F1 C2 C3 C4 -179.81(16)
C1 C2 C3 C4 0.6(3)
C5 C6 C7 C8 174.89(18)
C1 C6 C7 C8 -6.1(3)
C2 C3 C4 C5 -0.6(3)
F2 C5 C4 C3 -179.97(16)
C6 C5 C4 C3 0.0(3)
C6 C7 C8 C9 177.78(16)
O1 C9 C8 C7 9.3(3)
C10 C9 C8 C7 -169.86(17)
C11 C10 C15 C14 0.3(3)
C9 C10 C15 C14 -178.73(19)
C15 C10 C11 C12 -1.3(3)
C9 C10 C11 C12 177.74(19)
C10 C15 C14 C13 0.1(3)
C12 C13 C14 C15 0.4(3)
C14 C13 C12 C11 -1.4(3)
C10 C11 C12 C13 1.8(3)

_cod_database_fobs_code 1543903
